data_4308177
loop_
_publ_author_name
'Michael S. Hill'
'Peter B. Hitchcock'
'Ruti Pongtavornpinyo'

_publ_section_title
;
Oxidative Addition Reactions of Alkyl Halides with the Group 13 Carbene
Analogue [In{N(Dipp)C(Me)}2CH] (Dipp = 2,6-iPr2C6H3)
;
_journal_name_full 'Inorganic Chemistry'
_journal_page_first 3783
_journal_page_last 3788
_journal_paper_doi 10.1021/ic070183r
_journal_volume 46
_journal_year 2007
_chemical_compound_source 'synthesis as described'
_chemical_formula_moiety 'C33 H50 I1 In1 N2'
_chemical_formula_sum 'C33 H50 I In N2'
_chemical_formula_weight 716.47
_chemical_name_systematic
;
 ?
;
_space_group_IT_number 11
_symmetry_cell_setting monoclinic
_symmetry_Int_Tables_number 11
_symmetry_space_group_name_Hall '-P 2yb'
_symmetry_space_group_name_H-M 'P 1 21/m 1'
_atom_sites_solution_hydrogens geom
_atom_sites_solution_primary direct
_atom_sites_solution_secondary difmap
_audit_conform_dict_location ftp://ftp.iucr.org/pub/cif_core.dic
_audit_conform_dict_name cif_core.dic
_audit_conform_dict_version 2.2
_audit_creation_date 2004-07-22T11:34:03-00:00
_audit_creation_method 'WinGX routine CIF_UPDATE'
_cell_angle_alpha 90
_cell_angle_beta 116.040(1)
_cell_angle_gamma 90
_cell_formula_units_Z 2
_cell_length_a 9.1089(3)
_cell_length_b 20.3097(4)
_cell_length_c 10.0983(3)
_cell_measurement_reflns_used 17408
_cell_measurement_temperature 173(2)
_cell_measurement_theta_max 25.028
_cell_measurement_theta_min 0.998
_cell_measurement_wavelength 0.71073
_cell_volume 1678.53(8)
_computing_cell_refinement 'HKL Scalepack (Otwinowski & Minor 1997)'
_computing_data_collection 'Collect (Nonius BV, 1997-2000)'
_computing_data_reduction 'HKL Denzo and Scalepack (Otwinowski & Minor 1997)'
_computing_molecular_graphics 'Ortep-3 for Windows (Farrugia, 1997)'
_computing_publication_material 'WinGX publication routines (Farrugia, 1999)'
_computing_structure_refinement 'SHELXL-97 (Sheldrick, 1997)'
_computing_structure_solution 'SHELXS-97 (Sheldrick, 1997)'
_diffrn_ambient_temperature 173(2)
_diffrn_detector 'CCD plate'
_diffrn_measured_fraction_theta_full 0.999
_diffrn_measured_fraction_theta_max 0.999
_diffrn_measurement_device '95mm CCD camera on \k-goniostat'
_diffrn_measurement_device_type KappaCCD
_diffrn_measurement_method 'CCD rotation images, thick slices'
_diffrn_orient_matrix_type 'by Nonius Collect from scalepack cell'
_diffrn_orient_matrix_UB_11 -0.115829
_diffrn_orient_matrix_UB_12 -0.18291E-2
_diffrn_orient_matrix_UB_13 -0.145565E-1
_diffrn_orient_matrix_UB_21 0.150156E-1
_diffrn_orient_matrix_UB_22 0.430085E-1
_diffrn_orient_matrix_UB_23 0.525951E-1
_diffrn_orient_matrix_UB_31 -0.358836E-1
_diffrn_orient_matrix_UB_32 0.23901E-1
_diffrn_orient_matrix_UB_33 -0.957557E-1
_diffrn_radiation_monochromator graphite
_diffrn_radiation_probe x-ray
_diffrn_radiation_type MoK\a
_diffrn_radiation_wavelength 0.71073
_diffrn_reflns_av_R_equivalents 0.0765
_diffrn_reflns_av_unetI/netI 0.0372
_diffrn_reflns_limit_h_max 10
_diffrn_reflns_limit_h_min -10
_diffrn_reflns_limit_k_max 23
_diffrn_reflns_limit_k_min -24
_diffrn_reflns_limit_l_max 11
_diffrn_reflns_limit_l_min -11
_diffrn_reflns_number 20704
_diffrn_reflns_theta_full 24.98
_diffrn_reflns_theta_max 24.98
_diffrn_reflns_theta_min 2.01
_diffrn_source 'Enraf Nonius FR590'
_exptl_absorpt_coefficient_mu 1.645
_exptl_absorpt_correction_T_max 0.9679
_exptl_absorpt_correction_T_min 0.5727
_exptl_absorpt_correction_type multi-scan
_exptl_absorpt_process_details
;
        [c.f. r.h. blessing, acta cryst. (1995), a51, 33-38]
;
_exptl_crystal_colour colourless
_exptl_crystal_density_diffrn 1.418
_exptl_crystal_density_method 'not measured'
_exptl_crystal_description prism
_exptl_crystal_F_000 728
_exptl_crystal_size_max 0.15
_exptl_crystal_size_mid 0.15
_exptl_crystal_size_min 0.1
_refine_diff_density_max 0.863
_refine_diff_density_min -1.672
_refine_diff_density_rms 0.304
_refine_ls_extinction_method none
_refine_ls_goodness_of_fit_ref 1.139
_refine_ls_hydrogen_treatment constr
_refine_ls_matrix_type full
_refine_ls_number_parameters 173
_refine_ls_number_reflns 3036
_refine_ls_number_restraints 6
_refine_ls_restrained_S_all 1.14
_refine_ls_R_factor_all 0.0452
_refine_ls_R_factor_gt 0.0341
_refine_ls_shift/su_max 0.001
_refine_ls_shift/su_mean 0
_refine_ls_structure_factor_coef Fsqd
_refine_ls_weighting_details 'calc w=1/[\s^2^(Fo^2^)+(0.0702P)^2^+2.0216P] where P=(Fo^2^+2Fc^2^)/3'
_refine_ls_weighting_scheme calc
_refine_ls_wR_factor_gt 0.0975
_refine_ls_wR_factor_ref 0.1234
_reflns_number_gt 2686
_reflns_number_total 3036
_reflns_threshold_expression >2sigma(I)
_cod_data_source_file ic070183rsi20070131_061332_3.cif
_cod_data_source_block (3)-jul1604
_cod_original_formula_sum 'C33 H50 I1 In1 N2'
_cod_database_code 4308177

loop_
_symmetry_equiv_pos_as_xyz
'x, y, z'
'-x, y+1/2, -z'
'-x, -y, -z'
'x, -y-1/2, z'

loop_
_atom_site_label
_atom_site_type_symbol
_atom_site_fract_x
_atom_site_fract_y
_atom_site_fract_z
_atom_site_U_iso_or_equiv
_atom_site_adp_type
_atom_site_occupancy
_atom_site_symmetry_multiplicity
_atom_site_calc_flag
_atom_site_refinement_flags
_atom_site_disorder_assembly
_atom_site_disorder_group
In In 0.26866(5) 0.25 0.82300(4) 0.02254(17) Uani 1 2 d S . .
I I 0.03842(6) 0.25 0.93128(5) 0.04010(19) Uani 1 2 d S . .
N N 0.1770(4) 0.17511(16) 0.6540(3) 0.0210(7) Uani 1 1 d . . .
C1 C 0.0375(5) 0.1873(2) 0.5362(4) 0.0254(9) Uani 1 1 d . . .
C2 C -0.0309(7) 0.25 0.4938(6) 0.0256(12) Uani 1 2 d S . .
H2 H -0.1427 0.25 0.4243 0.031 Uiso 1 2 calc SR . .
C3 C -0.0587(6) 0.1305(2) 0.4396(5) 0.0334(10) Uani 1 1 d . . .
H3A H 0.0137 0.0925 0.4564 0.05 Uiso 1 1 calc R . .
H3B H -0.1038 0.1436 0.3358 0.05 Uiso 1 1 calc R . .
H3C H -0.1481 0.1186 0.4642 0.05 Uiso 1 1 calc R . .
C4 C 0.2529(5) 0.1107(2) 0.6777(4) 0.0250(9) Uani 1 1 d . . .
C5 C 0.3756(6) 0.1008(2) 0.6296(5) 0.0327(10) Uani 1 1 d . . .
C6 C 0.4534(6) 0.0397(2) 0.6590(6) 0.0419(12) Uani 1 1 d . . .
H6 H 0.5352 0.0315 0.6267 0.05 Uiso 1 1 calc R . .
C7 C 0.4153(6) -0.0091(2) 0.7334(6) 0.0441(12) Uani 1 1 d . . .
H7 H 0.4709 -0.0501 0.7523 0.053 Uiso 1 1 calc R . .
C8 C 0.2968(6) 0.0017(2) 0.7802(5) 0.0379(11) Uani 1 1 d . . .
H8 H 0.2717 -0.0319 0.8324 0.045 Uiso 1 1 calc R . .
C9 C 0.2123(5) 0.0617(2) 0.7522(5) 0.0292(9) Uani 1 1 d . . .
C10 C 0.4193(7) 0.1529(3) 0.5461(6) 0.0466(13) Uani 1 1 d . . .
H10 H 0.3989 0.1967 0.58 0.056 Uiso 1 1 calc R . .
C11 C 0.3121(9) 0.1486(3) 0.3828(7) 0.0691(18) Uani 1 1 d . . .
H11A H 0.3431 0.1831 0.3321 0.104 Uiso 1 1 calc R . .
H11B H 0.1977 0.1545 0.3634 0.104 Uiso 1 1 calc R . .
H11C H 0.3259 0.1054 0.3465 0.104 Uiso 1 1 calc R . .
C12 C 0.6005(8) 0.1510(3) 0.5764(8) 0.0644(17) Uani 1 1 d . . .
H12A H 0.6218 0.186 0.5204 0.097 Uiso 1 1 calc R . .
H12B H 0.6252 0.1081 0.5462 0.097 Uiso 1 1 calc R . .
H12C H 0.6696 0.1575 0.6819 0.097 Uiso 1 1 calc R . .
C13 C 0.0807(6) 0.0705(2) 0.8058(5) 0.0339(10) Uani 1 1 d . . .
H13 H 0.0295 0.1147 0.7726 0.041 Uiso 1 1 calc R . .
C14 C 0.1559(8) 0.0687(3) 0.9741(5) 0.0517(14) Uani 1 1 d . . .
H14A H 0.0697 0.0745 1.0064 0.078 Uiso 1 1 calc R . .
H14B H 0.2362 0.1042 1.0145 0.078 Uiso 1 1 calc R . .
H14C H 0.2099 0.0262 1.0093 0.078 Uiso 1 1 calc R . .
C15 C -0.0532(6) 0.0185(2) 0.7400(6) 0.0441(12) Uani 1 1 d . . .
H15A H -0.1356 0.0255 0.7764 0.066 Uiso 1 1 calc R . .
H15B H -0.0053 -0.0254 0.7692 0.066 Uiso 1 1 calc R . .
H15C H -0.1047 0.0221 0.6323 0.066 Uiso 1 1 calc R . .
C16 C 0.5252(8) 0.25 0.9962(6) 0.0385(16) Uani 1 2 d SD . .
C17 C 0.5212(16) 0.2285(5) 1.1388(12) 0.070(4) Uiso 0.5 1 d PD . .
H17A H 0.4736 0.1843 1.1261 0.105 Uiso 0.5 1 calc PR . .
H17B H 0.4546 0.2594 1.1637 0.105 Uiso 0.5 1 calc PR . .
H17C H 0.6326 0.2278 1.2183 0.105 Uiso 0.5 1 calc PR . .
C18 C 0.6216(18) 0.2006(6) 0.9566(15) 0.074(4) Uiso 0.5 1 d PD . .
H18A H 0.5749 0.1566 0.9513 0.11 Uiso 0.5 1 calc PR . .
H18B H 0.7354 0.2008 1.0319 0.11 Uiso 0.5 1 calc PR . .
H18C H 0.6175 0.2119 0.8607 0.11 Uiso 0.5 1 calc PR . .
C19 C 0.5958(18) 0.3171(5) 1.0083(16) 0.074(4) Uiso 0.5 1 d PD . .
H19A H 0.5134 0.3501 0.9988 0.111 Uiso 0.5 1 calc PR . .
H19B H 0.63 0.3234 0.9297 0.111 Uiso 0.5 1 calc PR . .
H19C H 0.6906 0.3219 1.1043 0.111 Uiso 0.5 1 calc PR . .

loop_
_atom_site_aniso_label
_atom_site_aniso_U_11
_atom_site_aniso_U_22
_atom_site_aniso_U_33
_atom_site_aniso_U_23
_atom_site_aniso_U_13
_atom_site_aniso_U_12
In 0.0223(3) 0.0250(3) 0.0181(2) 0 0.00678(18) 0
I 0.0488(3) 0.0392(3) 0.0475(3) 0 0.0351(3) 0
N 0.0206(17) 0.0216(17) 0.0205(16) 0.0018(13) 0.0087(13) 0.0025(14)
C1 0.026(2) 0.030(2) 0.024(2) -0.0019(16) 0.0136(17) -0.0019(17)
C2 0.020(3) 0.029(3) 0.021(3) 0 0.003(2) 0
C3 0.031(2) 0.029(2) 0.033(2) -0.0061(18) 0.0068(19) -0.0047(19)
C4 0.026(2) 0.020(2) 0.026(2) -0.0005(15) 0.0087(18) 0.0029(17)
C5 0.031(2) 0.028(2) 0.043(3) -0.0037(18) 0.020(2) 0.0000(19)
C6 0.034(3) 0.035(3) 0.060(3) -0.004(2) 0.023(2) 0.006(2)
C7 0.036(3) 0.028(2) 0.059(3) 0.002(2) 0.013(2) 0.010(2)
C8 0.048(3) 0.023(2) 0.039(2) 0.0058(18) 0.016(2) 0.002(2)
C9 0.032(2) 0.025(2) 0.027(2) -0.0012(17) 0.0097(19) 0.0003(18)
C10 0.049(3) 0.032(3) 0.078(4) -0.001(2) 0.046(3) 0.002(2)
C11 0.073(4) 0.085(5) 0.068(4) 0.024(4) 0.049(4) 0.011(4)
C12 0.062(4) 0.055(4) 0.104(5) -0.011(3) 0.062(4) -0.011(3)
C13 0.044(3) 0.025(2) 0.041(3) 0.0045(19) 0.026(2) 0.001(2)
C14 0.076(4) 0.046(3) 0.040(3) 0.008(2) 0.031(3) 0.003(3)
C15 0.044(3) 0.035(3) 0.060(3) 0.004(2) 0.030(3) -0.004(2)
C16 0.037(4) 0.049(4) 0.015(3) 0 -0.001(3) 0

loop_
_atom_type_symbol
_atom_type_description
_atom_type_scat_dispersion_real
_atom_type_scat_dispersion_imag
_atom_type_scat_source
C C 0.0033 0.0016 'International Tables Vol C Tables 4.2.6.8 and 6.1.1.4'
H H 0 0 'International Tables Vol C Tables 4.2.6.8 and 6.1.1.4'
I I -0.4742 1.8119 'International Tables Vol C Tables 4.2.6.8 and 6.1.1.4'
In In -0.7276 1.31 'International Tables Vol C Tables 4.2.6.8 and 6.1.1.4'
N N 0.0061 0.0033 'International Tables Vol C Tables 4.2.6.8 and 6.1.1.4'

loop_
_geom_angle_atom_site_label_1
_geom_angle_atom_site_label_2
_geom_angle_atom_site_label_3
_geom_angle
_geom_angle_site_symmetry_1
_geom_angle_site_symmetry_3
_geom_angle_publ_flag
N In N 89.43(17) . 4_565 ?
N In C16 122.01(13) . . ?
N In I 102.46(9) . . ?
C16 In I 114.09(17) . . ?
C1 N C4 121.1(3) . . ?
C1 N In 117.5(3) . . ?
C4 N In 120.9(2) . . ?
N C1 C2 124.5(4) . . ?
N C1 C3 119.3(4) . . ?
C2 C1 C3 116.2(4) . . ?
C1 C2 C1 131.0(5) 4_565 . ?
C9 C4 C5 121.4(4) . . ?
C9 C4 N 120.9(4) . . ?
C5 C4 N 117.6(4) . . ?
C6 C5 C4 117.3(4) . . ?
C6 C5 C10 120.5(4) . . ?
C4 C5 C10 122.2(4) . . ?
C7 C6 C5 122.0(5) . . ?
C8 C7 C6 119.9(4) . . ?
C7 C8 C9 120.9(4) . . ?
C4 C9 C8 118.6(4) . . ?
C4 C9 C13 123.0(4) . . ?
C8 C9 C13 118.4(4) . . ?
C11 C10 C5 111.5(5) . . ?
C11 C10 C12 109.8(5) . . ?
C5 C10 C12 113.1(5) . . ?
C9 C13 C15 111.5(4) . . ?
C9 C13 C14 110.7(4) . . ?
C15 C13 C14 110.4(4) . . ?
C19 C16 C18 110.6(8) . . ?
C19 C16 C17 112.0(7) . . ?
C18 C16 C17 108.7(7) . . ?
C19 C16 In 109.4(6) . . ?
C18 C16 In 109.1(6) . . ?
C17 C16 In 106.9(6) . . ?

loop_
_geom_bond_atom_site_label_1
_geom_bond_atom_site_label_2
_geom_bond_distance
_geom_bond_site_symmetry_2
_geom_bond_publ_flag
In N 2.162(3) . ?
In C16 2.221(6) . ?
In I 2.7581(6) . ?
N C1 1.328(5) . ?
N C4 1.449(5) . ?
C1 C2 1.399(5) . ?
C1 C3 1.517(6) . ?
C4 C9 1.392(6) . ?
C4 C5 1.415(6) . ?
C5 C6 1.394(7) . ?
C5 C10 1.512(7) . ?
C6 C7 1.376(7) . ?
C7 C8 1.373(7) . ?
C8 C9 1.402(6) . ?
C9 C13 1.527(6) . ?
C10 C11 1.506(9) . ?
C10 C12 1.541(8) . ?
C13 C15 1.527(7) . ?
C13 C14 1.529(7) . ?
C16 C19 1.488(11) . ?
C16 C18 1.499(11) . ?
C16 C17 1.520(10) . ?
